data_4061109
loop_
_publ_author_name
'Lobana, Tarlok S.'
'Isobe, Kiyoshi'
'Kitayama, Hiroaki'
'Nishioka, Takanori'
'Doe, Matsumi'
'Kinoshita, Isamu'

_publ_section_title
;
 Nucleophilicity of Ligated S~2~^2-^ Ions. Conversion of Organic Chlorides
 into Organosulfur Compounds incis-[(MCp*)~2~(\m-CH~2~)~2~(\m-S2R)]^+^
 (M = Rh, Ir)
;
_journal_coden_ASTM ORGND7
_journal_issue 22
_journal_name_full Organometallics
_journal_page_first 5347
_journal_page_last 5352
_journal_paper_doi 10.1021/om0495067
_journal_volume 23
_journal_year 2004
_chemical_formula_moiety 'C53 H59 B S2 Rh2 '
_chemical_formula_sum 'C53 H59 B Rh2 S2'
_chemical_formula_weight 976.79
_space_group_IT_number 4
_symmetry_cell_setting monoclinic
_symmetry_space_group_name_Hall 'P 2yb'
_symmetry_space_group_name_H-M 'P 1 21 1'
_cell_angle_alpha 90
_cell_angle_beta 110.894(3)
_cell_angle_gamma 90
_cell_formula_units_Z 2
_cell_length_a 9.889(2)
_cell_length_b 21.831(3)
_cell_length_c 11.133(2)
_cell_measurement_temperature 193.2
_cell_volume 2245.5(6)
_exptl_crystal_density_diffrn 1.445
_cod_original_sg_symbol_H-M 'P 21'
_cod_original_formula_sum 'C53 H59 B S2 Rh2 '
_cod_database_code 4061109

loop_
_symmetry_equiv_pos_as_xyz
x,y,z
-x,1/2+y,-z

loop_
_atom_site_label
_atom_site_type_symbol
_atom_site_fract_x
_atom_site_fract_y
_atom_site_fract_z
_atom_site_U_iso_or_equiv
_atom_site_adp_type
_atom_site_occupancy
_atom_site_calc_flag
_atom_site_refinement_flags
_atom_site_disorder_assembly
_atom_site_disorder_group
Rh(1) Rh 0.46099(4) 0.16205(2) -0.19185(3) 0.02003(9) Uani 1.00 d . . .
Rh(2) Rh 0.67328(4) 0.16599(2) 0.03192(3) 0.01892(9) Uani 1.00 d . . .
S(1) S 0.3116(2) 0.22694(7) -0.1306(1) 0.0300(3) Uani 1.00 d . . .
S(2) S 0.5568(2) 0.23355(7) 0.1208(1) 0.0298(3) Uani 1.00 d . . .
C(1) C 0.5259(7) 0.1284(3) -0.3538(5) 0.028(1) Uani 1.00 d . . .
C(2) C 0.4541(7) 0.0791(3) -0.3160(5) 0.028(1) Uani 1.00 d . . .
C(3) C 0.3121(6) 0.0986(3) -0.3336(5) 0.025(1) Uani 1.00 d . . .
C(4) C 0.2934(6) 0.1593(3) -0.3863(5) 0.029(1) Uani 1.00 d . . .
C(5) C 0.4259(7) 0.1777(2) -0.4004(5) 0.030(1) Uani 1.00 d . . .
C(6) C 0.6735(8) 0.1275(4) -0.3632(7) 0.043(2) Uani 1.00 d . . .
C(7) C 0.5150(9) 0.0173(3) -0.2737(7) 0.045(2) Uani 1.00 d . . .
C(8) C 0.1932(9) 0.0603(4) -0.3132(8) 0.050(2) Uani 1.00 d . . .
C(9) C 0.1569(8) 0.1950(3) -0.4293(6) 0.044(2) Uani 1.00 d . . .
C(10) C 0.4529(9) 0.2349(3) -0.4615(6) 0.045(2) Uani 1.00 d . . .
C(11) C 0.8216(6) 0.1402(3) 0.2239(5) 0.025(1) Uani 1.00 d . . .
C(12) C 0.8180(6) 0.0888(3) 0.1450(5) 0.025(1) Uani 1.00 d . . .
C(13) C 0.8712(6) 0.1077(3) 0.0477(5) 0.029(1) Uani 1.00 d . . .
C(14) C 0.9135(5) 0.1711(3) 0.0704(5) 0.025(1) Uani 1.00 d . . .
C(15) C 0.8809(6) 0.1923(3) 0.1769(6) 0.027(1) Uani 1.00 d . . .
C(16) C 0.7800(7) 0.1394(3) 0.3417(6) 0.035(1) Uani 1.00 d . . .
C(17) C 0.7772(8) 0.0242(3) 0.1637(7) 0.037(1) Uani 1.00 d . . .
C(18) C 0.9115(9) 0.0662(3) -0.0385(8) 0.048(2) Uani 1.00 d . . .
C(19) C 0.9892(8) 0.2075(4) -0.0016(8) 0.046(2) Uani 1.00 d . . .
C(20) C 0.9160(7) 0.2541(3) 0.2364(6) 0.037(1) Uani 1.00 d . . .
C(21) C 0.6244(6) 0.2242(2) -0.1218(5) 0.022(1) Uani 1.00 d . . .
C(22) C 0.4926(6) 0.1125(3) -0.0281(5) 0.023(1) Uani 1.00 d . . .
C(23) C 0.3932(6) 0.2525(3) 0.0196(5) 0.028(1) Uani 1.00 d . . .
C(24) C 0.3147(6) 0.2976(3) 0.0693(6) 0.030(1) Uani 1.00 d . . .
C(25) C 0.2169(7) 0.3390(3) -0.0126(6) 0.034(1) Uani 1.00 d . . .
C(26) C 0.1536(8) 0.3832(4) 0.0348(7) 0.047(2) Uani 1.00 d . . .
C(27) C 0.1847(9) 0.3883(4) 0.1667(8) 0.054(2) Uani 1.00 d . . .
C(28) C 0.2776(9) 0.3473(4) 0.2493(8) 0.048(2) Uani 1.00 d . . .
C(29) C 0.3400(8) 0.3023(3) 0.1997(7) 0.039(1) Uani 1.00 d . . .
C(30) C 0.3700(6) -0.0741(3) 0.1243(6) 0.028(1) Uani 1.00 d . . .
C(31) C 0.4654(7) -0.0910(3) 0.0626(6) 0.034(1) Uani 1.00 d . . .
C(32) C 0.4233(9) -0.0970(3) -0.0702(7) 0.041(2) Uani 1.00 d . . .
C(33) C 0.2831(9) -0.0853(3) -0.1478(7) 0.044(2) Uani 1.00 d . . .
C(34) C 0.1856(8) -0.0668(4) -0.0920(8) 0.053(2) Uani 1.00 d . . .
C(35) C 0.2310(8) -0.0618(4) 0.0405(7) 0.047(2) Uani 1.00 d . . .
C(36) C 0.3446(6) 0.0018(3) 0.2961(6) 0.026(1) Uani 1.00 d . . .
C(37) C 0.2315(6) 0.0122(3) 0.3445(6) 0.030(1) Uani 1.00 d . . .
C(38) C 0.1754(6) 0.0708(3) 0.3450(6) 0.034(1) Uani 1.00 d . . .
C(39) C 0.2286(7) 0.1209(3) 0.3005(6) 0.033(1) Uani 1.00 d . . .
C(40) C 0.3385(7) 0.1122(3) 0.2536(6) 0.034(1) Uani 1.00 d . . .
C(41) C 0.3920(7) 0.0540(3) 0.2486(6) 0.032(1) Uani 1.00 d . . .
C(42) C 0.5854(6) -0.0687(3) 0.3639(6) 0.026(1) Uani 1.00 d . . .
C(43) C 0.6668(7) -0.1195(3) 0.3538(6) 0.034(1) Uani 1.00 d . . .
C(44) C 0.8172(7) -0.1215(3) 0.4203(8) 0.047(2) Uani 1.00 d . . .
C(45) C 0.8876(7) -0.0751(4) 0.5020(8) 0.050(2) Uani 1.00 d . . .
C(46) C 0.8089(7) -0.0267(3) 0.5179(7) 0.042(2) Uani 1.00 d . . .
C(47) C 0.6608(8) -0.0233(3) 0.4502(7) 0.035(2) Uani 1.00 d . . .
C(48) C 0.3291(6) -0.1181(3) 0.3383(5) 0.024(1) Uani 1.00 d . . .
C(49) C 0.2151(7) -0.1567(3) 0.2624(6) 0.031(1) Uani 1.00 d . . .
C(50) C 0.1438(7) -0.1965(3) 0.3170(6) 0.033(1) Uani 1.00 d . . .
C(51) C 0.1827(7) -0.2000(3) 0.4496(6) 0.031(1) Uani 1.00 d . . .
C(52) C 0.2940(8) -0.1640(3) 0.5272(7) 0.034(1) Uani 1.00 d . . .
C(53) C 0.3648(7) -0.1243(3) 0.4706(6) 0.029(1) Uani 1.00 d . . .
B(1) B 0.4092(7) -0.0658(3) 0.2815(6) 0.026(1) Uani 1.00 d . . .
H(1) H 0.7226 0.0901 -0.3258 0.0429 Uiso 1.00 calc . . .
H(2) H 0.6667 0.1293 -0.4500 0.0429 Uiso 1.00 calc . . .
H(3) H 0.7299 0.1610 -0.3168 0.0429 Uiso 1.00 calc . . .
H(4) H 0.5135 0.0086 -0.1888 0.0446 Uiso 1.00 calc . . .
H(5) H 0.4614 -0.0134 -0.3305 0.0446 Uiso 1.00 calc . . .
H(6) H 0.6140 0.0153 -0.2678 0.0446 Uiso 1.00 calc . . .
H(7) H 0.1072 0.0840 -0.3298 0.0496 Uiso 1.00 calc . . .
H(8) H 0.1720 0.0252 -0.3663 0.0496 Uiso 1.00 calc . . .
H(9) H 0.2244 0.0469 -0.2244 0.0496 Uiso 1.00 calc . . .
H(10) H 0.1722 0.2335 -0.3873 0.0445 Uiso 1.00 calc . . .
H(11) H 0.1257 0.2014 -0.5202 0.0445 Uiso 1.00 calc . . .
H(12) H 0.0841 0.1731 -0.4103 0.0445 Uiso 1.00 calc . . .
H(13) H 0.5350 0.2558 -0.4025 0.0447 Uiso 1.00 calc . . .
H(14) H 0.4730 0.2250 -0.5367 0.0447 Uiso 1.00 calc . . .
H(15) H 0.3711 0.2608 -0.4832 0.0447 Uiso 1.00 calc . . .
H(16) H 0.7893 0.1786 0.3786 0.0347 Uiso 1.00 calc . . .
H(17) H 0.6809 0.1260 0.3183 0.0347 Uiso 1.00 calc . . .
H(18) H 0.8396 0.1110 0.4032 0.0347 Uiso 1.00 calc . . .
H(19) H 0.6820 0.0236 0.1659 0.0372 Uiso 1.00 calc . . .
H(20) H 0.7851 -0.0012 0.0998 0.0372 Uiso 1.00 calc . . .
H(21) H 0.8427 0.0100 0.2471 0.0372 Uiso 1.00 calc . . .
H(22) H 0.8274 0.0429 -0.0891 0.0483 Uiso 1.00 calc . . .
H(23) H 0.9420 0.0896 -0.0973 0.0483 Uiso 1.00 calc . . .
H(24) H 0.9851 0.0394 0.0081 0.0483 Uiso 1.00 calc . . .
H(25) H 1.0829 0.2197 0.0554 0.0455 Uiso 1.00 calc . . .
H(26) H 0.9988 0.1842 -0.0698 0.0455 Uiso 1.00 calc . . .
H(27) H 0.9345 0.2439 -0.0364 0.0455 Uiso 1.00 calc . . .
H(28) H 1.0177 0.2607 0.2690 0.0371 Uiso 1.00 calc . . .
H(29) H 0.8704 0.2852 0.1760 0.0371 Uiso 1.00 calc . . .
H(30) H 0.8817 0.2574 0.3074 0.0371 Uiso 1.00 calc . . .
H(31) H 0.6920 0.2266 -0.1636 0.0218 Uiso 1.00 calc . . .
H(32) H 0.5958 0.2648 -0.1080 0.0218 Uiso 1.00 calc . . .
H(33) H 0.4245 0.1192 0.0130 0.0228 Uiso 1.00 calc . . .
H(34) H 0.5075 0.0698 -0.0334 0.0228 Uiso 1.00 calc . . .
H(35) H 0.1967 0.3360 -0.1040 0.0344 Uiso 1.00 calc . . .
H(36) H 0.0817 0.4102 -0.0214 0.0474 Uiso 1.00 calc . . .
H(37) H 0.1403 0.4203 0.1977 0.0543 Uiso 1.00 calc . . .
H(38) H 0.3018 0.3501 0.3415 0.0478 Uiso 1.00 calc . . .
H(39) H 0.4011 0.2728 0.2567 0.0391 Uiso 1.00 calc . . .
H(40) H 0.5662 -0.0980 0.1156 0.0338 Uiso 1.00 calc . . .
H(41) H 0.4916 -0.1093 -0.1093 0.0412 Uiso 1.00 calc . . .
H(42) H 0.2550 -0.0907 -0.2393 0.0439 Uiso 1.00 calc . . .
H(43) H 0.0867 -0.0565 -0.1451 0.0526 Uiso 1.00 calc . . .
H(44) H 0.1593 -0.0488 0.0783 0.0466 Uiso 1.00 calc . . .
H(45) H 0.1926 -0.0220 0.3754 0.0296 Uiso 1.00 calc . . .
H(46) H 0.1002 0.0770 0.3771 0.0343 Uiso 1.00 calc . . .
H(47) H 0.1899 0.1604 0.3018 0.0326 Uiso 1.00 calc . . .
H(48) H 0.3777 0.1467 0.2240 0.0343 Uiso 1.00 calc . . .
H(49) H 0.4628 0.0487 0.2091 0.0322 Uiso 1.00 calc . . .
H(50) H 0.6187 -0.1536 0.3004 0.0342 Uiso 1.00 calc . . .
H(51) H 0.8709 -0.1565 0.4087 0.0474 Uiso 1.00 calc . . .
H(52) H 0.9885 -0.0762 0.5454 0.0497 Uiso 1.00 calc . . .
H(53) H 0.8578 0.0056 0.5750 0.0425 Uiso 1.00 calc . . .
H(54) H 0.6076 0.0111 0.4649 0.0351 Uiso 1.00 calc . . .
H(55) H 0.1879 -0.1551 0.1710 0.0308 Uiso 1.00 calc . . .
H(56) H 0.0668 -0.2220 0.2616 0.0327 Uiso 1.00 calc . . .
H(57) H 0.1310 -0.2267 0.4866 0.0311 Uiso 1.00 calc . . .
H(58) H 0.3237 -0.1659 0.6200 0.0344 Uiso 1.00 calc . . .
H(59) H 0.4421 -0.1000 0.5260 0.0291 Uiso 1.00 calc . . .

loop_
_atom_site_aniso_label
_atom_site_aniso_U_11
_atom_site_aniso_U_22
_atom_site_aniso_U_33
_atom_site_aniso_U_12
_atom_site_aniso_U_13
_atom_site_aniso_U_23
Rh(1) 0.0210(2) 0.0210(2) 0.0168(2) -0.0023(2) 0.0052(1) 0.0006(2)
Rh(2) 0.0181(2) 0.0202(2) 0.0176(2) 0.0003(2) 0.0054(1) 0.0011(2)
S(1) 0.0254(7) 0.0351(8) 0.0274(7) 0.0045(6) 0.0071(6) -0.0018(6)
S(2) 0.0278(7) 0.0318(8) 0.0285(7) 0.0047(6) 0.0085(6) 0.0001(6)
C(1) 0.036(3) 0.029(3) 0.020(3) -0.005(2) 0.011(2) -0.002(2)
C(2) 0.039(3) 0.024(3) 0.018(2) -0.003(2) 0.007(2) -0.005(2)
C(3) 0.027(3) 0.028(3) 0.016(2) -0.010(2) 0.003(2) -0.004(2)
C(4) 0.032(2) 0.027(3) 0.020(2) -0.009(3) -0.001(2) -0.009(3)
C(5) 0.049(3) 0.024(4) 0.011(2) -0.008(2) 0.003(2) 0.000(2)
C(6) 0.046(4) 0.052(4) 0.040(4) -0.004(3) 0.027(3) -0.002(3)
C(7) 0.061(5) 0.026(3) 0.051(4) 0.006(3) 0.025(4) 0.001(3)
C(8) 0.047(4) 0.042(4) 0.057(5) -0.022(3) 0.016(4) -0.002(3)
C(9) 0.037(4) 0.048(4) 0.030(3) -0.001(3) -0.010(3) -0.007(3)
C(10) 0.076(5) 0.029(3) 0.033(3) -0.011(3) 0.023(3) 0.008(3)
C(11) 0.019(2) 0.032(3) 0.020(2) 0.004(2) 0.003(2) 0.004(2)
C(12) 0.024(3) 0.023(3) 0.028(3) 0.003(2) 0.008(2) 0.002(2)
C(13) 0.022(3) 0.037(3) 0.025(3) 0.007(2) 0.005(2) 0.001(2)
C(14) 0.013(2) 0.033(3) 0.027(2) -0.001(2) 0.005(2) 0.010(2)
C(15) 0.018(3) 0.031(3) 0.027(3) -0.004(2) 0.003(2) 0.011(2)
C(16) 0.039(3) 0.039(3) 0.023(3) -0.005(3) 0.006(3) 0.002(2)
C(17) 0.043(4) 0.024(3) 0.048(4) -0.004(3) 0.021(3) 0.000(3)
C(18) 0.057(5) 0.037(4) 0.057(5) 0.017(3) 0.029(4) 0.001(3)
C(19) 0.034(4) 0.056(4) 0.055(4) 0.002(3) 0.027(3) 0.016(3)
C(20) 0.032(3) 0.032(3) 0.036(3) -0.006(3) -0.002(3) -0.001(3)
C(21) 0.024(3) 0.019(2) 0.021(2) -0.001(2) 0.007(2) 0.004(2)
C(22) 0.024(3) 0.026(3) 0.015(2) 0.000(2) 0.003(2) 0.006(2)
C(23) 0.025(3) 0.028(3) 0.025(3) -0.004(2) 0.003(2) 0.008(2)
C(24) 0.030(3) 0.022(3) 0.041(3) -0.006(2) 0.016(3) 0.000(2)
C(25) 0.026(3) 0.038(3) 0.034(3) 0.001(3) 0.004(2) 0.000(3)
C(26) 0.036(4) 0.053(4) 0.048(4) 0.012(3) 0.008(3) 0.003(3)
C(27) 0.046(4) 0.054(5) 0.063(5) 0.010(4) 0.019(4) -0.020(4)
C(28) 0.049(4) 0.049(4) 0.051(4) -0.004(4) 0.024(4) -0.012(4)
C(29) 0.043(4) 0.039(4) 0.040(4) 0.003(3) 0.020(3) 0.004(3)
C(30) 0.029(3) 0.020(3) 0.040(3) -0.002(2) 0.018(3) 0.007(2)
C(31) 0.041(4) 0.027(3) 0.037(3) 0.006(3) 0.019(3) -0.002(2)
C(32) 0.056(4) 0.034(3) 0.040(4) 0.015(3) 0.025(3) 0.003(3)
C(33) 0.060(5) 0.038(4) 0.029(3) -0.012(3) 0.011(3) -0.004(3)
C(34) 0.036(4) 0.076(6) 0.046(4) -0.005(4) 0.014(3) 0.023(4)
C(35) 0.027(3) 0.070(5) 0.044(4) 0.006(3) 0.014(3) 0.011(4)
C(36) 0.025(3) 0.024(3) 0.028(3) 0.005(2) 0.008(2) 0.002(2)
C(37) 0.021(3) 0.030(3) 0.039(3) 0.001(2) 0.012(2) -0.002(2)
C(38) 0.023(3) 0.043(3) 0.033(3) 0.006(3) 0.005(2) -0.005(3)
C(39) 0.031(3) 0.027(3) 0.030(3) 0.008(2) -0.001(2) -0.001(2)
C(40) 0.037(3) 0.029(3) 0.034(3) -0.003(3) 0.009(3) 0.006(2)
C(41) 0.031(3) 0.027(3) 0.042(3) 0.006(2) 0.017(3) 0.007(3)
C(42) 0.027(3) 0.024(3) 0.029(3) 0.001(2) 0.013(2) 0.004(2)
C(43) 0.033(3) 0.032(3) 0.037(3) 0.003(3) 0.013(3) 0.001(3)
C(44) 0.030(3) 0.037(4) 0.073(5) 0.013(3) 0.015(3) 0.011(4)
C(45) 0.021(3) 0.058(5) 0.063(5) -0.002(3) 0.006(3) 0.014(4)
C(46) 0.029(3) 0.044(4) 0.053(4) 0.000(3) 0.013(3) 0.004(3)
C(47) 0.033(4) 0.031(3) 0.042(4) 0.000(3) 0.015(3) 0.006(3)
C(48) 0.023(3) 0.022(3) 0.026(3) 0.003(2) 0.008(2) 0.003(2)
C(49) 0.034(3) 0.027(3) 0.033(3) 0.002(2) 0.015(3) 0.005(2)
C(50) 0.030(3) 0.027(3) 0.042(3) -0.008(2) 0.014(3) -0.004(3)
C(51) 0.035(3) 0.029(3) 0.038(3) 0.004(2) 0.024(3) 0.010(2)
C(52) 0.042(4) 0.035(3) 0.033(3) 0.001(3) 0.022(3) 0.001(3)
C(53) 0.030(3) 0.027(3) 0.029(3) 0.001(2) 0.009(2) 0.000(2)
B(1) 0.020(3) 0.028(3) 0.028(3) -0.001(2) 0.008(2) 0.003(2)

loop_
_geom_bond_atom_site_label_1
_geom_bond_atom_site_label_2
_geom_bond_distance
_geom_bond_site_symmetry_1
_geom_bond_site_symmetry_2
_geom_bond_publ_flag
Rh(1) Rh(2) 2.6250(4) . . yes
Rh(1) S(1) 2.318(2) . . yes
Rh(1) C(1) 2.242(7) . . yes
Rh(1) C(2) 2.263(6) . . yes
Rh(1) C(3) 2.218(5) . . yes
Rh(1) C(4) 2.208(4) . . yes
Rh(1) C(5) 2.248(5) . . yes
Rh(1) C(21) 2.040(5) . . yes
Rh(1) C(22) 2.046(5) . . yes
Rh(2) S(2) 2.301(2) . . yes
Rh(2) C(11) 2.191(5) . . yes
Rh(2) C(12) 2.278(5) . . yes
Rh(2) C(13) 2.288(6) . . yes
Rh(2) C(14) 2.261(5) . . yes
Rh(2) C(15) 2.188(5) . . yes
Rh(2) C(21) 2.047(5) . . yes
Rh(2) C(22) 2.037(5) . . yes
S(1) C(23) 1.672(6) . . yes
S(2) C(23) 1.661(5) . . yes
C(1) C(2) 1.432(9) . . yes
C(1) C(5) 1.427(8) . . yes
C(1) C(6) 1.50(1) . . yes
C(2) C(3) 1.413(9) . . yes
C(2) C(7) 1.484(9) . . yes
C(3) C(4) 1.433(9) . . yes
C(3) C(8) 1.52(1) . . yes
C(4) C(5) 1.432(9) . . yes
C(4) C(9) 1.482(9) . . yes
C(5) C(10) 1.491(9) . . yes
C(11) C(12) 1.417(8) . . yes
C(11) C(15) 1.460(9) . . yes
C(11) C(16) 1.508(10) . . yes
C(12) C(13) 1.423(10) . . yes
C(12) C(17) 1.502(9) . . yes
C(13) C(14) 1.442(9) . . yes
C(13) C(18) 1.48(1) . . yes
C(14) C(15) 1.412(9) . . yes
C(14) C(19) 1.50(1) . . yes
C(15) C(20) 1.490(8) . . yes
C(23) C(24) 1.477(9) . . yes
C(24) C(25) 1.398(8) . . yes
C(24) C(29) 1.39(1) . . yes
C(25) C(26) 1.36(1) . . yes
C(26) C(27) 1.39(1) . . yes
C(27) C(28) 1.37(1) . . yes
C(28) C(29) 1.38(1) . . yes
C(30) C(31) 1.40(1) . . yes
C(30) C(35) 1.386(9) . . yes
C(30) B(1) 1.661(10) . . yes
C(31) C(32) 1.391(10) . . yes
C(32) C(33) 1.37(1) . . yes
C(33) C(34) 1.38(1) . . yes
C(34) C(35) 1.38(1) . . yes
C(36) C(37) 1.42(1) . . yes
C(36) C(41) 1.406(9) . . yes
C(36) B(1) 1.638(9) . . yes
C(37) C(38) 1.394(9) . . yes
C(38) C(39) 1.380(10) . . yes
C(39) C(40) 1.38(1) . . yes
C(40) C(41) 1.385(9) . . yes
C(42) C(43) 1.398(9) . . yes
C(42) C(47) 1.397(8) . . yes
C(42) B(1) 1.656(8) . . yes
C(43) C(44) 1.405(9) . . yes
C(44) C(45) 1.37(1) . . yes
C(45) C(46) 1.36(1) . . yes
C(46) C(47) 1.390(9) . . yes
C(48) C(49) 1.420(8) . . yes
C(48) C(53) 1.393(8) . . yes
C(48) B(1) 1.640(10) . . yes
C(49) C(50) 1.39(1) . . yes
C(50) C(51) 1.390(9) . . yes
C(51) C(52) 1.378(9) . . yes
C(52) C(53) 1.40(1) . . yes
